data_1008947
loop_
_publ_author_name
'Le Roux, D'
'Vincent, H'
'L'Heritier, P'
'Fruchart, R'

_publ_section_title
;
Crystallographic and magnetic studies of Nd2 Co14 B and Y2 Co14 B
;
_journal_coden_ASTM JPQCAK
_journal_name_full 'Journal de Physique (Paris), Colloque.'
_journal_page_first 243
_journal_page_last 247
_journal_volume 6
_journal_year 1985
_chemical_formula_structural 'Nd2 Co14 B'
_chemical_formula_sum 'B Co14 Nd2'
_chemical_name_systematic 'Neodymium cobalt boride (2/14/1)'
_space_group_IT_number 136
_symmetry_cell_setting tetragonal
_symmetry_Int_Tables_number 136
_symmetry_space_group_name_Hall '-P 4n 2n'
_symmetry_space_group_name_H-M 'P 42/m n m'
_cell_angle_alpha 90
_cell_angle_beta 90
_cell_angle_gamma 90
_cell_formula_units_Z 4
_cell_length_a 8.646(2)
_cell_length_b 8.646(2)
_cell_length_c 11.864(5)
_cell_volume 886.9
_refine_ls_R_factor_all 0.011
_cod_database_code 1008947

loop_
_symmetry_equiv_pos_as_xyz
x,y,z
-x,-y,z
1/2+x,1/2-y,1/2+z
1/2-x,1/2+y,1/2+z
-x,-y,-z
x,y,-z
1/2-x,1/2+y,1/2-z
1/2+x,1/2-y,1/2-z
y,x,z
-y,-x,z
1/2-y,1/2+x,1/2+z
1/2+y,1/2-x,1/2+z
-y,-x,-z
y,x,-z
1/2+y,1/2-x,1/2-z
1/2-y,1/2+x,1/2-z

loop_
_atom_site_aniso_label
_atom_site_aniso_U_11
_atom_site_aniso_U_12
_atom_site_aniso_U_13
_atom_site_aniso_U_22
_atom_site_aniso_U_23
_atom_site_aniso_U_33
Nd1 0.0062(5) -0.0018(5) 0. 0.0062(5) 0. 0.0059(5)
Nd2 0.0062(5) -0.0014(5) 0. 0.0062(5) 0. 0.0052(5)
Co1 0.0077(5) -0.0001(5) 0. 0.0088(5) 0. 0.0066(5)
Co2 0.0048(5) -0.0011(5) -0.0019(5) 0.0069(5) -0.0001(5) 0.0072(5)
Co3 0.0054(5) 0.0007(5) -0.0006(5) 0.0051(5) 0.0010(5) 0.0059(5)
Co4 0.0064(5) 0.0009(5) -0.0003(5) 0.0064(5) 0.0003(5) 0.0041(4)
Co5 0.0059(5) 0.0011(5) 0.0010(5) 0.0059(5) 0.0010(5) 0.0063(5)
Co6 0.0057(5) 0.0026(5) 0. 0.0057(5) 0. 0.0064(5)
B1 0.0103(40) 0.0018(40) 0. 0.0103(40) 0. 0.0074(40)

loop_
_atom_site_label
_atom_site_type_symbol
_atom_site_symmetry_multiplicity
_atom_site_Wyckoff_symbol
_atom_site_fract_x
_atom_site_fract_y
_atom_site_fract_z
_atom_site_occupancy
_atom_site_attached_hydrogens
_atom_site_calc_flag
Nd1 Nd0 4 f 0.14414(4) 0.14414(4) 0. 1. 0 d
Nd2 Nd0 4 g 0.72471(4) -0.72471(4) 0. 1. 0 d
Co1 Co0 4 c 0. 0.5 0. 1. 0 d
Co2 Co0 16 k 0.72375(4) 0.06925(4) 0.37357(3) 1. 0 d
Co3 Co0 16 k 0.46300(4) 0.13985(4) 0.32192(3) 1. 0 d
Co4 Co0 8 j 0.18165(8) 0.18165(8) 0.25336(5) 1. 0 d
Co5 Co0 8 j 0.40123(8) 0.40123(8) 0.29495(5) 1. 0 d
Co6 Co0 4 e 0. 0. 0.38420(6) 1. 0 d
B1 B0 4 f 0.37665(96) 0.37665(96) 0. 1. 0 d

loop_
_atom_type_symbol
_atom_type_oxidation_number
Nd0 0.000
Co0 0.000
B0 0.000
